data_1555796
loop_
_publ_author_name
'Zhu, Huangtianzhi'
'Shi, Bingbing'
'Chen, Kexian'
'Wei, Peifa'
'Xia, Danyu'
'Mondal, Julfikar Hassan'
'Huang, Feihe'

_publ_section_title
;
 Cyclo[4]carbazole, an Iodide Anion Macrocyclic Receptor.
;
_journal_issue 19
_journal_name_full 'Organic letters'
_journal_page_first 5054
_journal_page_last 5057
_journal_paper_doi 10.1021/acs.orglett.6b02500
_journal_volume 18
_journal_year 2016
_chemical_formula_moiety 'C64 H60 N4'
_chemical_formula_sum 'C64 H60 N4'
_chemical_formula_weight 885.16
_space_group_crystal_system trigonal
_space_group_IT_number 148
_space_group_name_Hall '-R 3'
_space_group_name_H-M_alt 'R -3 :H'
_atom_sites_solution_hydrogens geom
_atom_sites_solution_primary direct
_atom_sites_solution_secondary difmap
_audit_creation_date 2016-04-22
_audit_creation_method
;
Olex2 1.2
(compiled 2014.03.20 svn.r2914 for OlexSys, GUI svn.r4816)
;
_cell_angle_alpha 90.00
_cell_angle_beta 90.00
_cell_angle_gamma 120.00
_cell_formula_units_Z 9
_cell_length_a 31.6291(13)
_cell_length_b 31.6291(13)
_cell_length_c 12.7824(5)
_cell_measurement_reflns_used 7283
_cell_measurement_temperature 170.3
_cell_measurement_theta_max 29.4386
_cell_measurement_theta_min 3.3683
_cell_volume 11074.3(8)
_computing_cell_refinement
;
CrysAlisPro, Agilent Technologies,
Version 1.171.35.11 (release 16-05-2011 CrysAlis171 .NET)
(compiled May 16 2011,17:55:39)
;
_computing_data_collection
;
CrysAlisPro, Agilent Technologies,
Version 1.171.35.11 (release 16-05-2011 CrysAlis171 .NET)
(compiled May 16 2011,17:55:39)
;
_computing_data_reduction
;
CrysAlisPro, Agilent Technologies,
Version 1.171.35.11 (release 16-05-2011 CrysAlis171 .NET)
(compiled May 16 2011,17:55:39)
;
_computing_molecular_graphics 'Olex2 (Dolomanov et al., 2009)'
_computing_publication_material 'Olex2 (Dolomanov et al., 2009)'
_computing_structure_refinement 'ShelXL (Sheldrick, 2008)'
_computing_structure_solution 'ShelXS (Sheldrick, 2008)'
_diffrn_ambient_temperature 170.3
_diffrn_detector_area_resol_mean 10.3592
_diffrn_measured_fraction_theta_full 0.994
_diffrn_measured_fraction_theta_max 0.994
_diffrn_measurement_device_type 'Xcalibur, Atlas, Gemini ultra'
_diffrn_measurement_method '\w scans'
_diffrn_orient_matrix_UB_11 0.0182738000
_diffrn_orient_matrix_UB_12 -0.0026008000
_diffrn_orient_matrix_UB_13 0.0265085000
_diffrn_orient_matrix_UB_21 -0.0152963000
_diffrn_orient_matrix_UB_22 -0.0257269000
_diffrn_orient_matrix_UB_23 -0.0006168000
_diffrn_orient_matrix_UB_31 0.0101235000
_diffrn_orient_matrix_UB_32 -0.0010935000
_diffrn_orient_matrix_UB_33 -0.0487554000
_diffrn_radiation_monochromator graphite
_diffrn_radiation_type MoK\a
_diffrn_radiation_wavelength 0.71073
_diffrn_reflns_av_R_equivalents 0.0348
_diffrn_reflns_av_unetI/netI 0.0226
_diffrn_reflns_limit_h_max 37
_diffrn_reflns_limit_h_min -38
_diffrn_reflns_limit_k_max 37
_diffrn_reflns_limit_k_min -38
_diffrn_reflns_limit_l_max 15
_diffrn_reflns_limit_l_min -15
_diffrn_reflns_number 23613
_diffrn_reflns_theta_full 25.35
_diffrn_reflns_theta_max 25.35
_diffrn_reflns_theta_min 3.41
_diffrn_source 'Enhance (Mo) X-ray Source'
_exptl_absorpt_coefficient_mu 0.069
_exptl_absorpt_correction_T_max 1.00000
_exptl_absorpt_correction_T_min 0.81867
_exptl_absorpt_correction_type multi-scan
_exptl_absorpt_process_details
;
CrysAlisPro, Agilent Technologies,
Version 1.171.35.11 (release 16-05-2011 CrysAlis171 .NET)
(compiled May 16 2011,17:55:39)
Empirical absorption correction using spherical harmonics,
 implemented in SCALE3 ABSPACK scaling algorithm.
;
_exptl_crystal_colour green
_exptl_crystal_colour_primary green
_exptl_crystal_density_diffrn 1.195
_exptl_crystal_density_method 'not measured'
_exptl_crystal_description block
_exptl_crystal_F_000 4248
_exptl_crystal_size_max 0.48
_exptl_crystal_size_mid 0.46
_exptl_crystal_size_min 0.43
_refine_diff_density_max 1.086
_refine_diff_density_min -0.353
_refine_diff_density_rms 0.081
_refine_ls_extinction_method none
_refine_ls_goodness_of_fit_ref 1.026
_refine_ls_hydrogen_treatment constr
_refine_ls_matrix_type full
_refine_ls_number_parameters 320
_refine_ls_number_reflns 4483
_refine_ls_number_restraints 6
_refine_ls_restrained_S_all 1.027
_refine_ls_R_factor_all 0.1051
_refine_ls_R_factor_gt 0.0837
_refine_ls_shift/su_max 0.001
_refine_ls_shift/su_mean 0.000
_refine_ls_structure_factor_coef Fsqd
_refine_ls_weighting_details 'calc w=1/[\s^2^(Fo^2^)+(0.1573P)^2^+32.2931P] where P=(Fo^2^+2Fc^2^)/3'
_refine_ls_weighting_scheme calc
_refine_ls_wR_factor_gt 0.2344
_refine_ls_wR_factor_ref 0.2639
_reflns_number_gt 3390
_reflns_number_total 4483
_reflns_threshold_expression >2sigma(I)
_cod_data_source_file ol6b02500_si_002.cif
_cod_data_source_block 160421_zhtz_c4cxrd_3rd
_cod_original_cell_volume 11074.4(8)
_cod_original_sg_symbol_H-M 'R -3'
_cod_database_code 1555796
_chemical_oxdiff_formula 'c10 h10 n2 o8 Cl1'
_reflns_odcompleteness_completeness 99.78
_reflns_odcompleteness_iscentric 1
_reflns_odcompleteness_theta 26.32
_olex2_refinement_description
;
1. Fixed Uiso
 At 1.2 times of:
  All C(H) groups, All C(H,H) groups, All C(H,H,H,H) groups
 At 1.5 times of:
  All C(H,H,H) groups
2. Restrained distances
 C32A-C31A
 1.53 with sigma of 0.02
 C29-C30A
 1.53 with sigma of 0.02
 C29-C30
 1.53 with sigma of 0.02
 C30A-C31A
 1.53 with sigma of 0.02
 C30-C31
 1.53 with sigma of 0.02
 C32-C31
 1.53 with sigma of 0.02
3. Uiso/Uaniso restraints and constraints
Uanis(C32) = Uanis(C32A)
Uanis(C31) = Uanis(C31A)
Uanis(C30A) = Uanis(C30)
4. Others
 Sof(H29C)=Sof(H29D)=Sof(C30A)=Sof(H30C)=Sof(H30D)=Sof(C31A)=Sof(H31C)=
 Sof(H31D)=Sof(C32A)=Sof(H32D)=Sof(H32E)=Sof(H32F)=1-FVAR(1)
 Sof(H29A)=Sof(H29B)=Sof(C30)=Sof(H30A)=Sof(H30B)=Sof(C31)=Sof(H31A)=Sof(H31B)=
 Sof(C32)=Sof(H32A)=Sof(H32B)=Sof(H32C)=FVAR(1)
5.a Secondary CH2 refined with riding coordinates:
 C25(H25A,H25B), C29(H29A,H29B), C29(H29C,H29D), C26(H26A,H26B), C27(H27A,
 H27B), C30(H30A,H30B), C31(H31A,H31B), C30A(H30C,H30D), C31A(H31C,H31D)
5.b Aromatic/amide H refined with riding coordinates:
 C18(H18), C4(H4), C9(H9), C11(H11), C14(H14), C12(H12), C2(H2), C15(H15),
 C1(H1), C21(H21), C24(H24), C22(H22)
5.c Idealised Me refined as rotating group:
 C28(H28A,H28B,H28C), C32(H32A,H32B,H32C), C32A(H32D,H32E,H32F)
;

loop_
_space_group_symop_id
_space_group_symop_operation_xyz
1 'x, y, z'
2 '-y, x-y, z'
3 '-x+y, -x, z'
4 'x+2/3, y+1/3, z+1/3'
5 '-y+2/3, x-y+1/3, z+1/3'
6 '-x+y+2/3, -x+1/3, z+1/3'
7 'x+1/3, y+2/3, z+2/3'
8 '-y+1/3, x-y+2/3, z+2/3'
9 '-x+y+1/3, -x+2/3, z+2/3'
10 '-x, -y, -z'
11 'y, -x+y, -z'
12 'x-y, x, -z'
13 '-x+2/3, -y+1/3, -z+1/3'
14 'y+2/3, -x+y+1/3, -z+1/3'
15 'x-y+2/3, x+1/3, -z+1/3'
16 '-x+1/3, -y+2/3, -z+2/3'
17 'y+1/3, -x+y+2/3, -z+2/3'
18 'x-y+1/3, x+2/3, -z+2/3'

loop_
_atom_site_label
_atom_site_type_symbol
_atom_site_fract_x
_atom_site_fract_y
_atom_site_fract_z
_atom_site_U_iso_or_equiv
_atom_site_adp_type
_atom_site_occupancy
_atom_site_calc_flag
_atom_site_disorder_assembly
_atom_site_disorder_group
_atom_site_refinement_flags_posn
C18 C 0.83165(10) 0.07183(10) 0.8930(2) 0.0332(6) Uani 1 d . . .
H18 H 0.8345 0.0914 0.8342 0.040 Uiso 1 calc . . R
C3 C 0.98729(10) 0.20876(10) 0.4627(2) 0.0342(6) Uani 1 d . . .
C8 C 0.95813(9) 0.12022(10) 0.6915(2) 0.0314(6) Uani 1 d . . .
C5 C 0.97726(9) 0.15368(10) 0.6042(2) 0.0313(6) Uani 1 d . . .
C4 C 0.96009(9) 0.17890(10) 0.5455(2) 0.0321(6) Uani 1 d . . .
H4 H 0.9294 0.1757 0.5620 0.039 Uiso 1 calc . . R
C13 C 0.86584(10) 0.05683(10) 0.9078(2) 0.0351(6) Uani 1 d . . .
N1 N 1.03195(9) 0.12907(10) 0.6464(2) 0.0449(7) Uani 1 d . . .
C17 C 0.79336(10) 0.05850(10) 0.9632(2) 0.0329(6) Uani 1 d . . .
C10 C 0.90798(10) 0.07206(10) 0.8376(2) 0.0337(6) Uani 1 d . . .
C9 C 0.91625(10) 0.10296(10) 0.7525(2) 0.0332(6) Uani 1 d . . .
H9 H 0.8928 0.1124 0.7360 0.040 Uiso 1 calc . . R
C11 C 0.94322(11) 0.05757(11) 0.8553(2) 0.0387(7) Uani 1 d . . .
H11 H 0.9378 0.0355 0.9110 0.046 Uiso 1 calc . . R
C14 C 0.85948(12) 0.02731(13) 0.9956(3) 0.0490(8) Uani 1 d . . .
H14 H 0.8820 0.0161 1.0064 0.059 Uiso 1 calc . . R
C7 C 0.99287(10) 0.10596(11) 0.7146(2) 0.0379(7) Uani 1 d . . .
C12 C 0.98481(11) 0.07370(12) 0.7961(2) 0.0429(7) Uani 1 d . . .
H12 H 1.0075 0.0631 0.8106 0.051 Uiso 1 calc . . R
N2 N 0.75044(10) 0.02340(10) 1.1117(2) 0.0489(7) Uani 1 d A . .
C6 C 1.02273(11) 0.15808(11) 0.5801(2) 0.0396(7) Uani 1 d . . .
C20 C 0.72840(11) 0.04640(11) 1.0632(2) 0.0421(7) Uani 1 d . . .
C2 C 1.03274(11) 0.21244(13) 0.4424(3) 0.0476(8) Uani 1 d . . .
H2 H 1.0518 0.2328 0.3863 0.057 Uiso 1 calc . . R
C25 C 1.07960(13) 0.13278(16) 0.6610(3) 0.0616(10) Uani 1 d . . .
H25A H 1.0989 0.1455 0.5959 0.074 Uiso 1 calc . . R
H25B H 1.0747 0.0998 0.6737 0.074 Uiso 1 calc . . R
C15 C 0.82218(13) 0.01396(13) 1.0665(3) 0.0530(9) Uani 1 d . . .
H15 H 0.8190 -0.0060 1.1249 0.064 Uiso 1 calc . . R
C1 C 1.05090(12) 0.18844(14) 0.4987(3) 0.0524(9) Uani 1 d . . .
H1 H 1.0820 0.1923 0.4828 0.063 Uiso 1 calc . . R
C16 C 0.78970(11) 0.03016(11) 1.0510(2) 0.0419(7) Uani 1 d . . .
C29 C 0.73271(15) -0.00739(16) 1.2044(3) 0.0701(12) Uani 1 d . . D
H29A H 0.7223 0.0086 1.2569 0.084 Uiso 0.562(6) calc A 1 R
H29B H 0.7598 -0.0103 1.2352 0.084 Uiso 0.562(6) calc A 1 R
H29C H 0.7070 -0.0031 1.2383 0.084 Uiso 0.438(6) calc A 2 R
H29D H 0.7598 0.0028 1.2549 0.084 Uiso 0.438(6) calc A 2 R
C26 C 1.10942(15) 0.16717(18) 0.7551(4) 0.0741(12) Uani 1 d . . .
H26A H 1.0917 0.1521 0.8207 0.089 Uiso 1 calc . . R
H26B H 1.1414 0.1686 0.7590 0.089 Uiso 1 calc . . R
C27 C 1.11817(15) 0.21682(17) 0.7500(4) 0.0745(12) Uani 1 d . . .
H27A H 1.0865 0.2161 0.7478 0.089 Uiso 1 calc . . R
H27B H 1.1363 0.2326 0.6850 0.089 Uiso 1 calc . . R
C28 C 1.14791(19) 0.2468(3) 0.8458(5) 0.115(2) Uani 1 d . . .
H28A H 1.1580 0.2813 0.8353 0.173 Uiso 1 calc . . GR
H28B H 1.1769 0.2435 0.8540 0.173 Uiso 1 calc . . GR
H28C H 1.1277 0.2347 0.9089 0.173 Uiso 1 calc . . GR
C30 C 0.6908(3) -0.0576(3) 1.1821(8) 0.082(2) Uani 0.562(6) d A 1 D
H30A H 0.6813 -0.0765 1.2481 0.098 Uiso 0.562(6) calc A 1 R
H30B H 0.6626 -0.0545 1.1587 0.098 Uiso 0.562(6) calc A 1 R
C31 C 0.7006(3) -0.0858(3) 1.1015(9) 0.090(2) Uani 0.562(6) d A 1 D
H31A H 0.7263 -0.0919 1.1295 0.108 Uiso 0.562(6) calc A 1 R
H31B H 0.7145 -0.0646 1.0393 0.108 Uiso 0.562(6) calc A 1 R
C32 C 0.6578(10) -0.1355(6) 1.064(2) 0.134(8) Uani 0.562(6) d A 1 D
H32A H 0.6706 -0.1521 1.0204 0.201 Uiso 0.562(6) calc A 1 GR
H32B H 0.6350 -0.1298 1.0223 0.201 Uiso 0.562(6) calc A 1 GR
H32C H 0.6407 -0.1558 1.1244 0.201 Uiso 0.562(6) calc A 1 GR
C19 C 0.75365(10) 0.06878(10) 0.9700(2) 0.0327(6) Uani 1 d . . .
C21 C 0.68813(12) 0.04970(13) 1.0935(3) 0.0518(9) Uani 1 d . . .
H21 H 0.6711 0.0349 1.1564 0.062 Uiso 1 calc . . R
C24 C 0.73771(10) 0.09396(10) 0.9074(2) 0.0338(6) Uani 1 d . . .
H24 H 0.7548 0.1090 0.8447 0.041 Uiso 1 calc . . R
C22 C 0.67347(12) 0.07487(13) 1.0305(3) 0.0495(8) Uani 1 d . . .
H22 H 0.6460 0.0773 1.0516 0.059 Uiso 1 calc . . R
C23 C 0.69697(10) 0.09749(10) 0.9356(2) 0.0346(6) Uani 1 d . . .
C30A C 0.7113(4) -0.0632(4) 1.1755(11) 0.082(2) Uani 0.438(6) d A 2 D
H30C H 0.7384 -0.0679 1.1509 0.098 Uiso 0.438(6) calc A 2 R
H30D H 0.6976 -0.0830 1.2395 0.098 Uiso 0.438(6) calc A 2 R
C31A C 0.6708(4) -0.0823(4) 1.0896(11) 0.090(2) Uani 0.438(6) d A 2 D
H31C H 0.6448 -0.0747 1.1056 0.108 Uiso 0.438(6) calc A 2 R
H31D H 0.6842 -0.0703 1.0189 0.108 Uiso 0.438(6) calc A 2 R
C32A C 0.6537(14) -0.1374(7) 1.104(3) 0.134(8) Uani 0.438(6) d A 2 D
H32D H 0.6701 -0.1473 1.0527 0.201 Uiso 0.438(6) calc A 2 GR
H32E H 0.6183 -0.1567 1.0936 0.201 Uiso 0.438(6) calc A 2 GR
H32F H 0.6618 -0.1429 1.1749 0.201 Uiso 0.438(6) calc A 2 GR

loop_
_atom_site_aniso_label
_atom_site_aniso_U_11
_atom_site_aniso_U_22
_atom_site_aniso_U_33
_atom_site_aniso_U_23
_atom_site_aniso_U_13
_atom_site_aniso_U_12
C18 0.0351(14) 0.0325(14) 0.0289(13) 0.0022(11) -0.0022(11) 0.0145(12)
C3 0.0282(13) 0.0379(15) 0.0331(14) -0.0039(11) 0.0017(11) 0.0141(12)
C8 0.0282(13) 0.0341(14) 0.0328(13) -0.0069(11) -0.0069(10) 0.0162(11)
C5 0.0246(12) 0.0344(14) 0.0331(13) -0.0073(11) -0.0032(10) 0.0134(11)
C4 0.0260(13) 0.0358(14) 0.0345(14) -0.0043(11) -0.0012(10) 0.0154(11)
C13 0.0347(14) 0.0324(14) 0.0350(14) 0.0012(11) -0.0058(11) 0.0145(12)
N1 0.0379(14) 0.0616(17) 0.0468(14) 0.0050(12) 0.0034(11) 0.0334(13)
C17 0.0334(14) 0.0301(13) 0.0300(13) 0.0018(10) -0.0032(11) 0.0120(11)
C10 0.0324(14) 0.0316(14) 0.0349(14) -0.0030(11) -0.0070(11) 0.0142(11)
C9 0.0294(13) 0.0352(14) 0.0357(14) -0.0013(11) -0.0060(11) 0.0165(12)
C11 0.0421(16) 0.0386(15) 0.0397(15) 0.0015(12) -0.0063(12) 0.0234(13)
C14 0.0465(18) 0.0547(19) 0.0526(18) 0.0184(15) 0.0034(14) 0.0305(16)
C7 0.0363(15) 0.0443(16) 0.0381(15) -0.0065(12) -0.0054(12) 0.0240(13)
C12 0.0419(16) 0.0487(17) 0.0482(17) -0.0018(14) -0.0031(13) 0.0303(14)
N2 0.0491(15) 0.0570(17) 0.0422(14) 0.0219(12) 0.0118(12) 0.0278(13)
C6 0.0344(15) 0.0491(17) 0.0407(15) -0.0021(13) -0.0016(12) 0.0250(13)
C20 0.0431(16) 0.0446(17) 0.0350(15) 0.0078(13) 0.0052(12) 0.0192(14)
C2 0.0358(16) 0.062(2) 0.0456(17) 0.0117(15) 0.0120(13) 0.0251(15)
C25 0.051(2) 0.084(3) 0.069(2) 0.014(2) 0.0096(17) 0.048(2)
C15 0.0531(19) 0.061(2) 0.0487(18) 0.0273(16) 0.0066(15) 0.0317(17)
C1 0.0363(16) 0.080(2) 0.0490(18) 0.0095(17) 0.0107(14) 0.0356(17)
C16 0.0407(16) 0.0416(16) 0.0381(15) 0.0106(12) 0.0052(12) 0.0164(13)
C29 0.065(2) 0.092(3) 0.056(2) 0.041(2) 0.0200(18) 0.041(2)
C26 0.048(2) 0.092(3) 0.092(3) 0.016(2) -0.003(2) 0.042(2)
C27 0.055(2) 0.083(3) 0.071(3) -0.020(2) 0.0042(19) 0.024(2)
C28 0.062(3) 0.141(5) 0.105(4) -0.060(4) -0.001(3) 0.022(3)
C30 0.056(5) 0.084(4) 0.106(5) 0.042(4) 0.035(5) 0.036(4)
C31 0.066(4) 0.077(4) 0.134(6) 0.023(4) 0.027(5) 0.041(4)
C32 0.099(6) 0.082(4) 0.20(2) 0.001(8) 0.074(11) 0.029(4)
C19 0.0329(14) 0.0300(13) 0.0289(13) 0.0012(10) 0.0016(11) 0.0110(11)
C21 0.0501(19) 0.065(2) 0.0417(17) 0.0200(15) 0.0174(14) 0.0299(17)
C24 0.0316(14) 0.0341(14) 0.0298(13) 0.0011(11) 0.0020(11) 0.0121(12)
C22 0.0424(17) 0.063(2) 0.0456(17) 0.0097(15) 0.0149(14) 0.0284(16)
C23 0.0304(14) 0.0350(14) 0.0331(14) 0.0004(11) 0.0031(11) 0.0124(12)
C30A 0.056(5) 0.084(4) 0.106(5) 0.042(4) 0.035(5) 0.036(4)
C31A 0.066(4) 0.077(4) 0.134(6) 0.023(4) 0.027(5) 0.041(4)
C32A 0.099(6) 0.082(4) 0.20(2) 0.001(8) 0.074(11) 0.029(4)

loop_
_atom_type_symbol
_atom_type_description
_atom_type_scat_dispersion_real
_atom_type_scat_dispersion_imag
_atom_type_scat_source
C C 0.0033 0.0016 'International Tables Vol C Tables 4.2.6.8 and 6.1.1.4'
H H 0.0000 0.0000 'International Tables Vol C Tables 4.2.6.8 and 6.1.1.4'
N N 0.0061 0.0033 'International Tables Vol C Tables 4.2.6.8 and 6.1.1.4'

loop_
_geom_angle_atom_site_label_1
_geom_angle_atom_site_label_2
_geom_angle_atom_site_label_3
_geom_angle
_geom_angle_site_symmetry_3
C13 C18 H18 119.5 .
C17 C18 H18 119.5 .
C17 C18 C13 121.0(2) .
C4 C3 C2 117.1(3) .
C4 C3 C23 122.2(2) 13_656
C2 C3 C23 120.7(3) 13_656
C9 C8 C5 133.4(2) .
C9 C8 C7 119.9(3) .
C7 C8 C5 106.7(2) .
C4 C5 C8 134.2(2) .
C4 C5 C6 119.9(3) .
C6 C5 C8 105.9(2) .
C3 C4 H4 119.5 .
C5 C4 C3 120.9(2) .
C5 C4 H4 119.5 .
C18 C13 C10 122.4(2) .
C18 C13 C14 117.1(3) .
C14 C13 C10 120.5(3) .
C7 N1 C25 125.0(3) .
C6 N1 C7 107.9(2) .
C6 N1 C25 125.1(3) .
C18 C17 C16 119.3(3) .
C18 C17 C19 133.8(2) .
C16 C17 C19 106.9(2) .
C9 C10 C13 121.7(2) .
C9 C10 C11 116.6(3) .
C11 C10 C13 121.7(3) .
C8 C9 C10 121.3(2) .
C8 C9 H9 119.4 .
C10 C9 H9 119.4 .
C10 C11 H11 118.2 .
C12 C11 C10 123.5(3) .
C12 C11 H11 118.2 .
C13 C14 H14 118.5 .
C15 C14 C13 123.0(3) .
C15 C14 H14 118.5 .
N1 C7 C8 109.4(3) .
N1 C7 C12 130.3(3) .
C12 C7 C8 120.3(3) .
C11 C12 C7 118.4(3) .
C11 C12 H12 120.8 .
C7 C12 H12 120.8 .
C20 N2 C16 108.5(2) .
C20 N2 C29 126.2(3) .
C16 N2 C29 125.0(3) .
N1 C6 C5 110.1(3) .
N1 C6 C1 129.8(3) .
C1 C6 C5 120.1(3) .
N2 C20 C19 109.6(3) .
N2 C20 C21 129.8(3) .
C21 C20 C19 120.6(3) .
C3 C2 H2 118.2 .
C1 C2 C3 123.6(3) .
C1 C2 H2 118.2 .
N1 C25 H25A 109.0 .
N1 C25 H25B 109.0 .
N1 C25 C26 112.9(3) .
H25A C25 H25B 107.8 .
C26 C25 H25A 109.0 .
C26 C25 H25B 109.0 .
C14 C15 H15 120.7 .
C16 C15 C14 118.5(3) .
C16 C15 H15 120.7 .
C6 C1 H1 120.8 .
C2 C1 C6 118.4(3) .
C2 C1 H1 120.8 .
N2 C16 C17 109.1(3) .
C15 C16 C17 121.0(3) .
C15 C16 N2 129.9(3) .
N2 C29 H29A 108.9 .
N2 C29 H29B 108.9 .
N2 C29 H29C 109.4 .
N2 C29 H29D 109.4 .
N2 C29 C30 113.1(5) .
N2 C29 C30A 111.2(5) .
H29A C29 H29B 107.8 .
H29A C29 H29C 29.1 .
H29A C29 H29D 81.3 .
H29B C29 H29C 130.6 .
H29B C29 H29D 28.4 .
H29C C29 H29D 108.0 .
C30 C29 H29A 108.9 .
C30 C29 H29B 108.9 .
C30 C29 H29C 82.9 .
C30 C29 H29D 129.1 .
C30 C29 C30A 28.2(4) .
C30A C29 H29A 131.3 .
C30A C29 H29B 84.0 .
C30A C29 H29C 109.4 .
C30A C29 H29D 109.4 .
C25 C26 H26A 108.3 .
C25 C26 H26B 108.3 .
H26A C26 H26B 107.4 .
C27 C26 C25 115.8(3) .
C27 C26 H26A 108.3 .
C27 C26 H26B 108.3 .
C26 C27 H27A 109.5 .
C26 C27 H27B 109.5 .
C26 C27 C28 110.9(5) .
H27A C27 H27B 108.1 .
C28 C27 H27A 109.5 .
C28 C27 H27B 109.5 .
C27 C28 H28A 109.5 .
C27 C28 H28B 109.5 .
C27 C28 H28C 109.5 .
H28A C28 H28B 109.5 .
H28A C28 H28C 109.5 .
H28B C28 H28C 109.5 .
C29 C30 H30A 108.5 .
C29 C30 H30B 108.5 .
H30A C30 H30B 107.5 .
C31 C30 C29 115.2(7) .
C31 C30 H30A 108.5 .
C31 C30 H30B 108.5 .
C30 C31 H31A 107.6 .
C30 C31 H31B 107.6 .
C30 C31 C32 118.8(10) .
H31A C31 H31B 107.0 .
C32 C31 H31A 107.6 .
C32 C31 H31B 107.6 .
C20 C19 C17 106.0(2) .
C24 C19 C17 134.2(2) .
C24 C19 C20 119.8(3) .
C20 C21 H21 120.9 .
C22 C21 C20 118.2(3) .
C22 C21 H21 120.9 .
C19 C24 H24 119.6 .
C19 C24 C23 120.8(2) .
C23 C24 H24 119.6 .
C21 C22 H22 118.2 .
C21 C22 C23 123.6(3) .
C23 C22 H22 118.2 .
C24 C23 C3 122.0(2) 13_656
C24 C23 C22 116.9(3) .
C22 C23 C3 121.1(3) 13_656
C29 C30A H30C 108.7 .
C29 C30A H30D 108.7 .
H30C C30A H30D 107.6 .
C31A C30A C29 114.1(9) .
C31A C30A H30C 108.7 .
C31A C30A H30D 108.7 .
C30A C31A H31C 112.5 .
C30A C31A H31D 112.5 .
H31C C31A H31D 110.0 .
C32A C31A C30A 96.4(19) .
C32A C31A H31C 112.5 .
C32A C31A H31D 112.5 .
C31A C32A H32D 109.5 .
C31A C32A H32E 109.5 .
C31A C32A H32F 109.5 .
H32D C32A H32E 109.5 .
H32D C32A H32F 109.5 .
H32E C32A H32F 109.5 .

loop_
_geom_bond_atom_site_label_1
_geom_bond_atom_site_label_2
_geom_bond_distance
_geom_bond_site_symmetry_2
C18 H18 0.9500 .
C18 C13 1.394(4) .
C18 C17 1.392(4) .
C3 C4 1.392(4) .
C3 C2 1.407(4) .
C3 C23 1.486(4) 13_656
C8 C5 1.446(4) .
C8 C9 1.392(4) .
C8 C7 1.412(4) .
C5 C4 1.389(4) .
C5 C6 1.408(4) .
C4 H4 0.9500 .
C13 C10 1.474(4) .
C13 C14 1.409(4) .
N1 C7 1.385(4) .
N1 C6 1.383(4) .
N1 C25 1.464(4) .
C17 C16 1.405(4) .
C17 C19 1.449(4) .
C10 C9 1.396(4) .
C10 C11 1.419(4) .
C9 H9 0.9500 .
C11 H11 0.9500 .
C11 C12 1.376(4) .
C14 H14 0.9500 .
C14 C15 1.376(5) .
C7 C12 1.390(4) .
C12 H12 0.9500 .
N2 C20 1.381(4) .
N2 C16 1.387(4) .
N2 C29 1.457(4) .
C6 C1 1.394(4) .
C20 C19 1.412(4) .
C20 C21 1.384(5) .
C2 H2 0.9500 .
C2 C1 1.364(5) .
C25 H25A 0.9900 .
C25 H25B 0.9900 .
C25 C26 1.579(6) .
C15 H15 0.9500 .
C15 C16 1.373(5) .
C1 H1 0.9500 .
C29 H29A 0.9900 .
C29 H29B 0.9900 .
C29 H29C 0.9900 .
C29 H29D 0.9900 .
C29 C30 1.502(9) .
C29 C30A 1.585(12) .
C26 H26A 0.9900 .
C26 H26B 0.9900 .
C26 C27 1.453(6) .
C27 H27A 0.9900 .
C27 H27B 0.9900 .
C27 C28 1.547(6) .
C28 H28A 0.9800 .
C28 H28B 0.9800 .
C28 H28C 0.9800 .
C30 H30A 0.9900 .
C30 H30B 0.9900 .
C30 C31 1.495(12) .
C31 H31A 0.9900 .
C31 H31B 0.9900 .
C31 C32 1.552(19) .
C32 H32A 0.9800 .
C32 H32B 0.9800 .
C32 H32C 0.9800 .
C19 C24 1.389(4) .
C21 H21 0.9500 .
C21 C22 1.366(5) .
C24 H24 0.9500 .
C24 C23 1.395(4) .
C22 H22 0.9500 .
C22 C23 1.417(4) .
C23 C3 1.487(4) 13_656
C30A H30C 0.9900 .
C30A H30D 0.9900 .
C30A C31A 1.561(15) .
C31A H31C 0.9900 .
C31A H31D 0.9900 .
C31A C32A 1.554(19) .
C32A H32D 0.9800 .
C32A H32E 0.9800 .
C32A H32F 0.9800 .

loop_
_geom_torsion_atom_site_label_1
_geom_torsion_atom_site_label_2
_geom_torsion_atom_site_label_3
_geom_torsion_atom_site_label_4
_geom_torsion
_geom_torsion_site_symmetry_1
_geom_torsion_site_symmetry_4
C18 C13 C10 C9 0.7(4) . .
C18 C13 C10 C11 178.2(3) . .
C18 C13 C14 C15 -1.3(5) . .
C18 C17 C16 N2 177.2(3) . .
C18 C17 C16 C15 -2.5(4) . .
C18 C17 C19 C20 -177.1(3) . .
C18 C17 C19 C24 3.1(5) . .
C3 C2 C1 C6 0.9(6) . .
C8 C5 C4 C3 -179.0(3) . .
C8 C5 C6 N1 0.6(3) . .
C8 C5 C6 C1 -179.6(3) . .
C8 C7 C12 C11 -2.2(4) . .
C5 C8 C9 C10 -176.4(3) . .
C5 C8 C7 N1 0.2(3) . .
C5 C8 C7 C12 179.7(3) . .
C5 C6 C1 C2 -1.6(5) . .
C4 C3 C2 C1 0.2(5) . .
C4 C5 C6 N1 -178.5(2) . .
C4 C5 C6 C1 1.2(4) . .
C13 C18 C17 C16 1.1(4) . .
C13 C18 C17 C19 178.7(3) . .
C13 C10 C9 C8 174.9(2) . .
C13 C10 C11 C12 -175.3(3) . .
C13 C14 C15 C16 -0.1(6) . .
N1 C7 C12 C11 177.2(3) . .
N1 C6 C1 C2 178.1(3) . .
N1 C25 C26 C27 -56.6(5) . .
C17 C18 C13 C10 -177.3(2) . .
C17 C18 C13 C14 0.7(4) . .
C17 C19 C24 C23 179.8(3) . .
C10 C13 C14 C15 176.8(3) . .
C10 C11 C12 C7 0.1(5) . .
C9 C8 C5 C4 -4.0(5) . .
C9 C8 C5 C6 177.0(3) . .
C9 C8 C7 N1 -177.7(2) . .
C9 C8 C7 C12 1.8(4) . .
C9 C10 C11 C12 2.4(4) . .
C11 C10 C9 C8 -2.8(4) . .
C14 C13 C10 C9 -177.3(3) . .
C14 C13 C10 C11 0.3(4) . .
C14 C15 C16 C17 2.0(5) . .
C14 C15 C16 N2 -177.7(3) . .
C7 C8 C5 C4 178.5(3) . .
C7 C8 C5 C6 -0.5(3) . .
C7 C8 C9 C10 0.8(4) . .
C7 N1 C6 C5 -0.5(3) . .
C7 N1 C6 C1 179.8(3) . .
C7 N1 C25 C26 -69.0(4) . .
N2 C20 C19 C17 -0.2(3) . .
N2 C20 C19 C24 179.6(3) . .
N2 C20 C21 C22 -179.9(3) . .
N2 C29 C30 C31 56.9(9) . .
N2 C29 C30A C31A -54.6(10) . .
C6 C5 C4 C3 -0.1(4) . .
C6 N1 C7 C8 0.2(3) . .
C6 N1 C7 C12 -179.3(3) . .
C6 N1 C25 C26 92.9(4) . .
C20 N2 C16 C17 0.9(4) . .
C20 N2 C16 C15 -179.5(3) . .
C20 N2 C29 C30 76.6(6) . .
C20 N2 C29 C30A 107.1(6) . .
C20 C19 C24 C23 0.1(4) . .
C20 C21 C22 C23 0.5(6) . .
C2 C3 C4 C5 -0.6(4) . .
C25 N1 C7 C8 164.7(3) . .
C25 N1 C7 C12 -14.7(5) . .
C25 N1 C6 C5 -165.0(3) . .
C25 N1 C6 C1 15.3(5) . .
C25 C26 C27 C28 -179.6(3) . .
C16 C17 C19 C20 0.8(3) . .
C16 C17 C19 C24 -179.0(3) . .
C16 N2 C20 C19 -0.4(4) . .
C16 N2 C20 C21 179.8(3) . .
C16 N2 C29 C30 -96.1(5) . .
C16 N2 C29 C30A -65.6(6) . .
C29 N2 C20 C19 -174.1(3) . .
C29 N2 C20 C21 6.2(6) . .
C29 N2 C16 C17 174.7(3) . .
C29 N2 C16 C15 -5.7(6) . .
C29 C30 C31 C32 -172.8(15) . .
C29 C30A C31A C32A -168.5(14) . .
C30 C29 C30A C31A 45.1(12) . .
C19 C17 C16 N2 -1.0(3) . .
C19 C17 C16 C15 179.3(3) . .
C19 C20 C21 C22 0.4(5) . .
C19 C24 C23 C3 179.4(2) . 13_656
C19 C24 C23 C22 0.7(4) . .
C21 C20 C19 C17 179.6(3) . .
C21 C20 C19 C24 -0.6(5) . .
C21 C22 C23 C3 -179.8(3) . 13_656
C21 C22 C23 C24 -1.0(5) . .
C23 C3 C4 C5 179.4(2) 13_656 .
C23 C3 C2 C1 -179.7(3) 13_656 .
C30A C29 C30 C31 -35.1(12) . .
